data_4306941
loop_
_publ_author_name
'Akiko Inagaki'
'Shinichi Yatsuda'
'Shinichi Edure'
'Akiko Suzuki'
'Takeshi Takahashi'
'Munetaka Akita'

_publ_contact_author_email akiko_inagaki@res.titech.ac.jp
_publ_contact_author_fax '+81 45 924 5230'
_publ_contact_author_name 'Akiko Inagaki'
_publ_contact_author_phone '+81 45 924 5229'
_publ_section_title
;
Synthesis of Pd Complexes Combined with Photosensitizing of a Ruthenium(II)
Polypyridyl Moiety through a Series of Substituted Bipyrimidine Bridges.
Substituent Effect of the Bridging Ligand on the Photocatalytic
Dimerization of \a-Methylstyrene
;
_journal_name_full 'Inorganic Chemistry'
_journal_page_first 2432
_journal_page_last 2445
_journal_paper_doi 10.1021/ic0612909
_journal_volume 46
_journal_year 2007
_chemical_formula_sum 'C32 H29 B2 F8 N9 Ru'
_chemical_formula_weight 814.33
_chemical_name_systematic
; 
complex 2 
;
_space_group_IT_number 2
_symmetry_cell_setting triclinic
_symmetry_space_group_name_Hall '-P 1'
_symmetry_space_group_name_H-M 'P -1'
_atom_sites_solution_hydrogens geom
_atom_sites_solution_primary direct
_atom_sites_solution_secondary difmap
_audit_creation_method SHELXL-97
_cell_angle_alpha 108.132(5)
_cell_angle_beta 100.310(9)
_cell_angle_gamma 98.311(11)
_cell_formula_units_Z 2
_cell_length_a 11.0233(15)
_cell_length_b 12.527(3)
_cell_length_c 13.660(3)
_cell_measurement_temperature 213(2)
_cell_volume 1722.8(6)
_computing_publication_material 'SHELXL-97/2 (Sheldrick,1997)'
_computing_structure_refinement 'SHELXL-97 (Sheldrick, 1997)'
_computing_structure_solution 'SHELXS-97 (Sheldrick, 1990)'
_diffrn_ambient_temperature 213(2)
_diffrn_detector_area_resol_mean 10.00
_diffrn_measured_fraction_theta_full 0.907
_diffrn_measured_fraction_theta_max 0.907
_diffrn_measurement_device_type 'imaging plate area detector'
_diffrn_measurement_method \w
_diffrn_radiation_monochromator graphite
_diffrn_radiation_source 'rotating anode X-ray generator'
_diffrn_radiation_type MoK\a
_diffrn_radiation_wavelength 0.71075
_diffrn_reflns_av_R_equivalents 0.0738
_diffrn_reflns_av_sigmaI/netI 0.0863
_diffrn_reflns_limit_h_max 13
_diffrn_reflns_limit_h_min -14
_diffrn_reflns_limit_k_max 16
_diffrn_reflns_limit_k_min -16
_diffrn_reflns_limit_l_max 17
_diffrn_reflns_limit_l_min -16
_diffrn_reflns_number 14119
_diffrn_reflns_theta_full 27.49
_diffrn_reflns_theta_max 27.49
_diffrn_reflns_theta_min 3.10
_exptl_absorpt_coefficient_mu 0.537
_exptl_absorpt_correction_type none
_exptl_crystal_colour red
_exptl_crystal_density_diffrn 1.570
_exptl_crystal_density_method 'not measured'
_exptl_crystal_description prismatic
_exptl_crystal_F_000 820
_exptl_crystal_size_max 0.3
_exptl_crystal_size_mid 0.2
_exptl_crystal_size_min 0.1
_refine_diff_density_max 0.671
_refine_diff_density_min -0.847
_refine_diff_density_rms 0.097
_refine_ls_extinction_coef 0.0053(11)
_refine_ls_extinction_expression Fc^*^=kFc[1+0.001xFc^2^\l^3^/sin(2\q)]^-1/4^
_refine_ls_extinction_method SHELXL
_refine_ls_goodness_of_fit_ref 1.032
_refine_ls_hydrogen_treatment constr
_refine_ls_matrix_type full
_refine_ls_number_parameters 527
_refine_ls_number_reflns 7173
_refine_ls_number_restraints 0
_refine_ls_restrained_S_all 1.032
_refine_ls_R_factor_all 0.0837
_refine_ls_R_factor_gt 0.0552
_refine_ls_shift/su_max 0.027
_refine_ls_shift/su_mean 0.001
_refine_ls_structure_factor_coef Fsqd
_refine_ls_weighting_details 'calc w=1/[\s^2^(Fo^2^)+(0.0778P)^2^+0.0000P] where P=(Fo^2^+2Fc^2^)/3'
_refine_ls_weighting_scheme calc
_refine_ls_wR_factor_gt 0.1337
_refine_ls_wR_factor_ref 0.1504
_reflns_number_gt 5289
_reflns_number_total 7173
_reflns_threshold_expression >2sigma(I)
_cod_data_source_file ic0612909si20060713_085252.cif
_cod_data_source_block '_Complex2'
_cod_original_cell_volume 1722.7(6)
_cod_database_code 4306941

loop_
_symmetry_equiv_pos_as_xyz
'x, y, z'
'-x, -y, -z'

loop_
_atom_site_label
_atom_site_type_symbol
_atom_site_fract_x
_atom_site_fract_y
_atom_site_fract_z
_atom_site_U_iso_or_equiv
_atom_site_adp_type
_atom_site_occupancy
_atom_site_symmetry_multiplicity
_atom_site_calc_flag
_atom_site_refinement_flags
_atom_site_disorder_assembly
_atom_site_disorder_group
Ru1 Ru 0.69912(3) 0.17274(3) 0.80323(3) 0.03353(13) Uani 1 1 d . . .
N1 N 0.8319(3) 0.3140(3) 0.8144(3) 0.0394(8) Uani 1 1 d . . .
N2 N 0.6577(3) 0.3021(3) 0.9203(3) 0.0381(8) Uani 1 1 d . . .
N3 N 0.8002(3) 0.1278(3) 0.9225(3) 0.0374(8) Uani 1 1 d . . .
N4 N 0.5692(3) 0.0394(3) 0.8079(3) 0.0357(8) Uani 1 1 d . . .
N5 N 0.7457(3) 0.0585(3) 0.6766(3) 0.0360(8) Uani 1 1 d . . .
N6 N 0.5919(3) 0.2008(3) 0.6760(3) 0.0370(8) Uani 1 1 d . . .
N7 N 0.7216(4) 0.0048(4) 0.4908(3) 0.0584(12) Uani 1 1 d . . .
N8 N 0.5541(4) 0.1509(4) 0.4897(3) 0.0589(12) Uani 1 1 d . . .
C1 C 0.9181(4) 0.3135(5) 0.7557(4) 0.0483(11) Uani 1 1 d . . .
H1 H 0.9266 0.2436 0.7105 0.054(15) Uiso 1 1 calc R . .
C2 C 0.9939(5) 0.4135(5) 0.7609(5) 0.0575(14) Uani 1 1 d . . .
H2 H 1.0549 0.4107 0.7217 0.10(2) Uiso 1 1 calc R . .
C3 C 0.9790(5) 0.5171(5) 0.8241(5) 0.0626(15) Uani 1 1 d . . .
H3 H 1.0268 0.5853 0.8254 0.09(2) Uiso 1 1 calc R . .
C4 C 0.8928(4) 0.5197(4) 0.8859(5) 0.0549(13) Uani 1 1 d . . .
H4 H 0.8829 0.5893 0.9304 0.053(15) Uiso 1 1 calc R . .
C5 C 0.8211(4) 0.4166(4) 0.8806(4) 0.0427(10) Uani 1 1 d . . .
C6 C 0.7293(4) 0.4088(4) 0.9448(4) 0.0423(10) Uani 1 1 d . . .
C7 C 0.7161(5) 0.5012(5) 1.0262(5) 0.0588(14) Uani 1 1 d . . .
H7 H 0.7650 0.5740 1.0416 0.052(14) Uiso 1 1 calc R . .
C8 C 0.6292(6) 0.4845(5) 1.0848(5) 0.0652(15) Uani 1 1 d . . .
H8 H 0.6206 0.5456 1.1410 0.09(2) Uiso 1 1 calc R . .
C9 C 0.5560(5) 0.3768(5) 1.0589(4) 0.0598(14) Uani 1 1 d . . .
H9 H 0.4964 0.3636 1.0966 0.08(2) Uiso 1 1 calc R . .
C10 C 0.5728(5) 0.2886(5) 0.9758(4) 0.0487(11) Uani 1 1 d . . .
H10 H 0.5221 0.2159 0.9576 0.036(12) Uiso 1 1 calc R . .
C11 C 0.9170(4) 0.1827(4) 0.9810(4) 0.0440(11) Uani 1 1 d . . .
H11 H 0.9607 0.2415 0.9645 0.027(10) Uiso 1 1 calc R . .
C12 C 0.9737(5) 0.1540(5) 1.0648(4) 0.0554(13) Uani 1 1 d . . .
H12 H 1.0544 0.1936 1.1047 0.044(13) Uiso 1 1 calc R . .
C13 C 0.9108(5) 0.0670(5) 1.0889(4) 0.0577(14) Uani 1 1 d . . .
H13 H 0.9478 0.0471 1.1456 0.059(15) Uiso 1 1 calc R . .
C14 C 0.7918(5) 0.0089(5) 1.0280(4) 0.0523(12) Uani 1 1 d . . .
H14 H 0.7480 -0.0513 1.0425 0.037(12) Uiso 1 1 calc R . .
C15 C 0.7383(4) 0.0410(4) 0.9453(3) 0.0376(9) Uani 1 1 d . . .
C16 C 0.6100(4) -0.0123(4) 0.8774(4) 0.0395(10) Uani 1 1 d . . .
C17 C 0.5353(4) -0.1068(4) 0.8841(4) 0.0505(12) Uani 1 1 d . . .
H17 H 0.5660 -0.1420 0.9312 0.049(14) Uiso 1 1 calc R . .
C18 C 0.4129(5) -0.1492(5) 0.8194(5) 0.0577(14) Uani 1 1 d . . .
H18 H 0.3606 -0.2126 0.8227 0.065(17) Uiso 1 1 calc R . .
C19 C 0.3726(5) -0.0949(5) 0.7515(4) 0.0531(12) Uani 1 1 d . . .
H19 H 0.2911 -0.1206 0.7085 0.11(3) Uiso 1 1 calc R . .
C20 C 0.4514(4) -0.0022(4) 0.7456(4) 0.0427(10) Uani 1 1 d . . .
H20 H 0.4226 0.0325 0.6974 0.036(12) Uiso 1 1 calc R . .
C21 C 0.8226(4) -0.0154(4) 0.6796(4) 0.0424(10) Uani 1 1 d . . .
H21 H 0.8553 -0.0228 0.7442 0.037(12) Uiso 1 1 calc R . .
C22 C 0.8544(4) -0.0807(4) 0.5893(4) 0.0463(11) Uani 1 1 d . . .
C23 C 0.8012(5) -0.0661(5) 0.4969(4) 0.0573(14) Uani 1 1 d . . .
H23 H 0.8213 -0.1076 0.4348 0.053(14) Uiso 1 1 calc R . .
C24 C 0.6966(4) 0.0637(4) 0.5809(4) 0.0423(10) Uani 1 1 d . . .
C25 C 0.6077(4) 0.1423(4) 0.5803(4) 0.0423(10) Uani 1 1 d . . .
C28 C 0.4780(5) 0.2259(5) 0.4953(4) 0.0596(14) Uani 1 1 d . . .
H28 H 0.4388 0.2341 0.4326 0.060(16) Uiso 1 1 calc R . .
C27 C 0.4549(4) 0.2909(4) 0.5882(4) 0.0466(11) Uani 1 1 d . . .
C26 C 0.5142(4) 0.2744(4) 0.6787(4) 0.0438(10) Uani 1 1 d . . .
H26 H 0.4999 0.3156 0.7436 0.040(12) Uiso 1 1 calc R . .
C29 C 0.9420(5) -0.1621(5) 0.5931(5) 0.0611(15) Uani 1 1 d . . .
H29A H 0.9168 -0.2084 0.6333 0.09(2) Uiso 1 1 calc R . .
H29B H 1.0268 -0.1189 0.6260 0.09(2) Uiso 1 1 calc R . .
H29C H 0.9381 -0.2110 0.5222 0.09(2) Uiso 1 1 calc R . .
C30 C 0.3703(5) 0.3766(5) 0.5937(5) 0.0598(15) Uani 1 1 d . . .
H30A H 0.3135 0.3666 0.6374 0.09(2) Uiso 1 1 calc R . .
H30B H 0.3227 0.3644 0.5236 0.10(2) Uiso 1 1 calc R . .
H30C H 0.4211 0.4533 0.6236 0.071(19) Uiso 1 1 calc R . .
C31 C 0.7750(18) 0.4018(12) 0.4978(12) 0.164(5) Uani 1 1 d . . .
H31A H 0.6894 0.4116 0.4873 0.46(18) Uiso 1 1 calc R . .
H31B H 0.8269 0.4646 0.5580 0.15(5) Uiso 1 1 calc R . .
H31C H 0.7783 0.3308 0.5101 0.19(5) Uiso 1 1 calc R . .
C32 C 0.8204(8) 0.3993(8) 0.4049(9) 0.101(3) Uani 1 1 d . . .
N9 N 0.8476(9) 0.3949(10) 0.3317(9) 0.166(4) Uani 1 1 d . . .
B1 B 1.1942(5) 0.1843(5) 0.8001(5) 0.0497(13) Uani 1 1 d . . .
F1A F 1.1299(13) 0.2429(12) 0.8747(11) 0.050(3) Uiso 0.33 1 d P . .
F2A F 1.2043(12) 0.2596(8) 0.7442(7) 0.0348(19) Uiso 0.33 1 d P . .
F3A F 1.1360(13) 0.0701(10) 0.7418(9) 0.047(2) Uiso 0.33 1 d P . .
F4A F 1.3114(10) 0.1902(12) 0.8698(10) 0.061(3) Uiso 0.33 1 d P . .
F1B F 1.1616(10) 0.2329(11) 0.8950(9) 0.053(3) Uiso 0.33 1 d P . .
F2B F 1.2509(12) 0.2562(10) 0.7576(10) 0.072(4) Uiso 0.33 1 d P . .
F3B F 1.0956(11) 0.0990(12) 0.7325(10) 0.080(4) Uiso 0.33 1 d P . .
F4B F 1.2922(13) 0.1406(14) 0.8291(13) 0.092(4) Uiso 0.33 1 d P . .
F1C F 1.1091(12) 0.2024(12) 0.8618(11) 0.069(4) Uiso 0.33 1 d P . .
F2C F 1.1580(11) 0.2362(11) 0.7217(10) 0.068(4) Uiso 0.33 1 d P . .
F3C F 1.1765(13) 0.0666(12) 0.7420(11) 0.076(5) Uiso 0.33 1 d P . .
F4C F 1.3229(13) 0.2130(14) 0.8275(14) 0.099(4) Uiso 0.33 1 d P . .
B2 B 1.3205(9) 0.3388(10) 1.2621(7) 0.088(3) Uani 1 1 d . . .
F5A F 1.4594(11) 0.3483(13) 1.2879(11) 0.068(4) Uiso 0.33 1 d P . .
F6A F 1.2528(16) 0.2732(17) 1.2923(15) 0.118(5) Uiso 0.33 1 d P . .
F7A F 1.2911(14) 0.3100(18) 1.1535(12) 0.048(3) Uiso 0.33 1 d P . .
F8A F 1.3070(14) 0.4548(14) 1.3143(13) 0.102(4) Uiso 0.33 1 d P . .
F5B F 1.4408(12) 0.3351(11) 1.3100(12) 0.054(3) Uiso 0.33 1 d P . .
F6B F 1.2757(10) 0.2134(10) 1.2596(9) 0.069(3) Uiso 0.33 1 d P . .
F7B F 1.3209(16) 0.3532(16) 1.1713(15) 0.100(6) Uiso 0.33 1 d P . .
F8B F 1.2607(19) 0.3930(19) 1.3278(15) 0.115(5) Uiso 0.33 1 d P . .
F5C F 1.4132(18) 0.3747(18) 1.3393(16) 0.128(7) Uiso 0.33 1 d P . .
F6C F 1.2032(16) 0.3530(16) 1.2910(15) 0.112(5) Uiso 0.33 1 d P . .
F7C F 1.286(2) 0.2822(18) 1.1539(19) 0.112(10) Uiso 0.33 1 d P . .
F8C F 1.3514(15) 0.4690(16) 1.2624(16) 0.124(5) Uiso 0.33 1 d P . .

loop_
_atom_site_aniso_label
_atom_site_aniso_U_11
_atom_site_aniso_U_22
_atom_site_aniso_U_33
_atom_site_aniso_U_23
_atom_site_aniso_U_13
_atom_site_aniso_U_12
Ru1 0.03586(19) 0.0341(2) 0.02971(19) 0.01014(14) 0.00633(12) 0.00849(12)
N1 0.0413(18) 0.038(2) 0.039(2) 0.0146(17) 0.0092(15) 0.0084(15)
N2 0.0440(18) 0.037(2) 0.0324(19) 0.0107(16) 0.0073(15) 0.0118(15)
N3 0.0392(17) 0.042(2) 0.0300(19) 0.0125(16) 0.0024(14) 0.0128(15)
N4 0.0388(17) 0.036(2) 0.0305(18) 0.0079(16) 0.0080(14) 0.0096(14)
N5 0.0369(17) 0.038(2) 0.0315(19) 0.0104(16) 0.0054(14) 0.0095(14)
N6 0.0443(19) 0.039(2) 0.0312(19) 0.0153(16) 0.0086(15) 0.0140(15)
N7 0.075(3) 0.070(3) 0.035(2) 0.014(2) 0.015(2) 0.037(2)
N8 0.076(3) 0.073(3) 0.038(2) 0.024(2) 0.012(2) 0.036(2)
C1 0.048(2) 0.049(3) 0.052(3) 0.020(2) 0.019(2) 0.012(2)
C2 0.051(3) 0.062(4) 0.071(4) 0.034(3) 0.021(3) 0.013(2)
C3 0.062(3) 0.050(3) 0.079(4) 0.029(3) 0.019(3) 0.004(3)
C4 0.052(3) 0.037(3) 0.074(4) 0.019(3) 0.012(2) 0.008(2)
C5 0.041(2) 0.040(3) 0.047(3) 0.015(2) 0.0073(19) 0.0126(18)
C6 0.042(2) 0.041(3) 0.040(2) 0.011(2) 0.0025(18) 0.0130(18)
C7 0.063(3) 0.041(3) 0.060(3) -0.002(3) 0.015(3) 0.013(2)
C8 0.084(4) 0.055(4) 0.053(3) 0.004(3) 0.023(3) 0.029(3)
C9 0.077(3) 0.064(4) 0.050(3) 0.020(3) 0.030(3) 0.030(3)
C10 0.060(3) 0.046(3) 0.046(3) 0.014(2) 0.026(2) 0.016(2)
C11 0.043(2) 0.042(3) 0.039(3) 0.010(2) -0.0004(18) 0.0043(19)
C12 0.043(3) 0.064(3) 0.050(3) 0.014(3) -0.008(2) 0.015(2)
C13 0.056(3) 0.068(4) 0.050(3) 0.028(3) -0.003(2) 0.016(3)
C14 0.053(3) 0.063(3) 0.050(3) 0.032(3) 0.011(2) 0.016(2)
C15 0.045(2) 0.038(2) 0.032(2) 0.0139(19) 0.0083(17) 0.0143(18)
C16 0.042(2) 0.040(2) 0.037(2) 0.011(2) 0.0111(18) 0.0139(18)
C17 0.050(2) 0.046(3) 0.061(3) 0.028(3) 0.014(2) 0.007(2)
C18 0.052(3) 0.049(3) 0.067(4) 0.019(3) 0.014(2) -0.002(2)
C19 0.045(3) 0.053(3) 0.053(3) 0.012(3) 0.010(2) 0.000(2)
C20 0.037(2) 0.044(3) 0.042(3) 0.013(2) 0.0082(18) 0.0025(18)
C21 0.045(2) 0.038(3) 0.040(3) 0.009(2) 0.0059(19) 0.0143(19)
C22 0.045(2) 0.041(3) 0.045(3) 0.005(2) 0.006(2) 0.0141(19)
C23 0.066(3) 0.065(4) 0.038(3) 0.005(3) 0.013(2) 0.033(3)
C24 0.044(2) 0.043(3) 0.039(2) 0.013(2) 0.0081(19) 0.0140(19)
C25 0.047(2) 0.052(3) 0.029(2) 0.016(2) 0.0073(18) 0.016(2)
C28 0.077(4) 0.067(4) 0.046(3) 0.030(3) 0.008(3) 0.034(3)
C27 0.042(2) 0.049(3) 0.052(3) 0.023(2) 0.005(2) 0.015(2)
C26 0.049(2) 0.045(3) 0.039(3) 0.015(2) 0.0090(19) 0.014(2)
C29 0.058(3) 0.059(3) 0.058(3) 0.004(3) 0.008(3) 0.027(3)
C30 0.055(3) 0.062(4) 0.068(4) 0.027(3) 0.006(3) 0.027(3)
C31 0.272(17) 0.117(11) 0.150(13) 0.072(11) 0.100(12) 0.064(12)
C32 0.093(5) 0.097(6) 0.127(8) 0.058(6) 0.039(5) 0.003(4)
N9 0.168(8) 0.178(10) 0.160(10) 0.070(9) 0.079(8) -0.015(7)
B1 0.048(3) 0.039(3) 0.061(4) 0.014(3) 0.016(3) 0.011(2)
B2 0.091(6) 0.132(9) 0.059(5) 0.036(6) 0.024(4) 0.063(6)

loop_
_atom_type_symbol
_atom_type_description
_atom_type_scat_dispersion_real
_atom_type_scat_dispersion_imag
_atom_type_scat_source
C C 0.0033 0.0016 'International Tables Vol C Tables 4.2.6.8 and 6.1.1.4'
H H 0.0000 0.0000 'International Tables Vol C Tables 4.2.6.8 and 6.1.1.4'
N N 0.0061 0.0033 'International Tables Vol C Tables 4.2.6.8 and 6.1.1.4'
B B 0.0013 0.0007 'International Tables Vol C Tables 4.2.6.8 and 6.1.1.4'
F F 0.0171 0.0103 'International Tables Vol C Tables 4.2.6.8 and 6.1.1.4'
Ru Ru -1.2594 0.8363 'International Tables Vol C Tables 4.2.6.8 and 6.1.1.4'

loop_
_geom_angle_atom_site_label_1
_geom_angle_atom_site_label_2
_geom_angle_atom_site_label_3
_geom_angle
_geom_angle_site_symmetry_1
_geom_angle_site_symmetry_3
_geom_angle_publ_flag
N4 Ru1 N2 96.91(14) . . ?
N4 Ru1 N5 89.30(14) . . ?
N2 Ru1 N5 172.61(14) . . ?
N4 Ru1 N1 174.42(15) . . ?
N2 Ru1 N1 78.51(15) . . ?
N5 Ru1 N1 95.51(15) . . ?
N4 Ru1 N6 97.52(14) . . ?
N2 Ru1 N6 96.36(14) . . ?
N5 Ru1 N6 78.78(14) . . ?
N1 Ru1 N6 86.23(14) . . ?
N4 Ru1 N3 78.35(14) . . ?
N2 Ru1 N3 87.86(14) . . ?
N5 Ru1 N3 97.36(14) . . ?
N1 Ru1 N3 98.16(14) . . ?
N6 Ru1 N3 174.46(15) . . ?
C1 N1 C5 118.4(4) . . ?
C1 N1 Ru1 126.0(3) . . ?
C5 N1 Ru1 115.3(3) . . ?
C10 N2 C6 118.4(4) . . ?
C10 N2 Ru1 125.8(3) . . ?
C6 N2 Ru1 115.6(3) . . ?
C11 N3 C15 119.0(4) . . ?
C11 N3 Ru1 125.0(3) . . ?
C15 N3 Ru1 115.9(3) . . ?
C20 N4 C16 118.5(4) . . ?
C20 N4 Ru1 125.6(3) . . ?
C16 N4 Ru1 115.8(3) . . ?
C21 N5 C24 117.1(4) . . ?
C21 N5 Ru1 127.8(3) . . ?
C24 N5 Ru1 115.0(3) . . ?
C25 N6 C26 116.6(4) . . ?
C25 N6 Ru1 115.6(3) . . ?
C26 N6 Ru1 127.8(3) . . ?
C24 N7 C23 116.4(4) . . ?
C25 N8 C28 116.1(5) . . ?
N1 C1 C2 121.8(5) . . ?
C3 C2 C1 119.6(5) . . ?
C2 C3 C4 119.5(5) . . ?
C3 C4 C5 118.9(5) . . ?
N1 C5 C4 121.6(5) . . ?
N1 C5 C6 114.8(4) . . ?
C4 C5 C6 123.6(5) . . ?
N2 C6 C7 121.2(5) . . ?
N2 C6 C5 115.2(4) . . ?
C7 C6 C5 123.6(5) . . ?
C6 C7 C8 119.4(5) . . ?
C9 C8 C7 119.2(5) . . ?
C8 C9 C10 118.4(5) . . ?
N2 C10 C9 123.4(5) . . ?
N3 C11 C12 121.6(5) . . ?
C13 C12 C11 119.6(4) . . ?
C12 C13 C14 119.1(4) . . ?
C15 C14 C13 119.4(5) . . ?
N3 C15 C14 121.3(4) . . ?
N3 C15 C16 114.6(3) . . ?
C14 C15 C16 124.0(4) . . ?
N4 C16 C17 121.8(4) . . ?
N4 C16 C15 115.1(4) . . ?
C17 C16 C15 123.1(4) . . ?
C16 C17 C18 119.3(5) . . ?
C19 C18 C17 118.0(5) . . ?
C18 C19 C20 120.7(5) . . ?
N4 C20 C19 121.6(5) . . ?
N5 C21 C22 122.0(4) . . ?
C23 C22 C21 115.6(4) . . ?
C23 C22 C29 122.5(5) . . ?
C21 C22 C29 121.9(5) . . ?
N7 C23 C22 123.9(5) . . ?
N7 C24 N5 125.0(4) . . ?
N7 C24 C25 119.5(4) . . ?
N5 C24 C25 115.5(4) . . ?
N8 C25 N6 125.9(4) . . ?
N8 C25 C24 119.2(4) . . ?
N6 C25 C24 114.9(4) . . ?
N8 C28 C27 123.5(4) . . ?
C28 C27 C26 115.9(4) . . ?
C28 C27 C30 123.0(4) . . ?
C26 C27 C30 121.0(5) . . ?
N6 C26 C27 122.0(5) . . ?
N9 C32 C31 175.9(14) . . ?
F4B B1 F2B 98.9(10) . . ?
F4B B1 F4C 40.3(8) . . ?
F2B B1 F4C 62.9(9) . . ?
F4B B1 F1C 119.4(11) . . ?
F2B B1 F1C 128.8(10) . . ?
F4C B1 F1C 130.3(11) . . ?
F4B B1 F3B 110.7(10) . . ?
F2B B1 F3B 116.0(9) . . ?
F4C B1 F3B 141.6(10) . . ?
F1C B1 F3B 82.5(8) . . ?
F4B B1 F1B 102.9(10) . . ?
F2B B1 F1B 117.8(9) . . ?
F4C B1 F1B 103.3(10) . . ?
F1C B1 F1B 27.3(7) . . ?
F3B B1 F1B 109.1(8) . . ?
F4B B1 F2A 120.6(10) . . ?
F2B B1 F2A 22.1(6) . . ?
F4C B1 F2A 84.7(9) . . ?
F1C B1 F2A 113.2(9) . . ?
F3B B1 F2A 101.3(8) . . ?
F1B B1 F2A 112.2(8) . . ?
F4B B1 F3A 84.2(10) . . ?
F2B B1 F3A 123.0(9) . . ?
F4C B1 F3A 118.1(10) . . ?
F1C B1 F3A 95.2(9) . . ?
F3B B1 F3A 26.5(6) . . ?
F1B B1 F3A 116.7(8) . . ?
F2A B1 F3A 117.0(8) . . ?
F4B B1 F3C 67.7(9) . . ?
F2B B1 F3C 115.0(9) . . ?
F4C B1 F3C 99.5(10) . . ?
F1C B1 F3C 110.6(9) . . ?
F3B B1 F3C 43.8(8) . . ?
F1B B1 F3C 127.2(10) . . ?
F2A B1 F3C 116.9(9) . . ?
F3A B1 F3C 18.7(7) . . ?
F4B B1 F1A 121.8(11) . . ?
F2B B1 F1A 111.0(9) . . ?
F4C B1 F1A 117.2(11) . . ?
F1C B1 F1A 20.0(7) . . ?
F3B B1 F1A 99.4(9) . . ?
F1B B1 F1A 18.9(6) . . ?
F2A B1 F1A 99.4(7) . . ?
F3A B1 F1A 115.0(9) . . ?
F3C B1 F1A 130.6(10) . . ?
F4B B1 F4A 27.5(7) . . ?
F2B B1 F4A 92.3(8) . . ?
F4C B1 F4A 30.5(7) . . ?
F1C B1 F4A 106.2(9) . . ?
F3B B1 F4A 136.0(9) . . ?
F1B B1 F4A 82.6(8) . . ?
F2A B1 F4A 113.4(8) . . ?
F3A B1 F4A 110.0(9) . . ?
F3C B1 F4A 94.8(8) . . ?
F1A B1 F4A 100.6(9) . . ?
F4B B1 F2C 135.4(10) . . ?
F2B B1 F2C 42.2(7) . . ?
F4C B1 F2C 104.8(9) . . ?
F1C B1 F2C 104.5(9) . . ?
F3B B1 F2C 80.5(8) . . ?
F1B B1 F2C 114.1(8) . . ?
F2A B1 F2C 21.6(5) . . ?
F3A B1 F2C 99.7(8) . . ?
F3C B1 F2C 104.8(9) . . ?
F1A B1 F2C 97.0(8) . . ?
F4A B1 F2C 134.5(9) . . ?
F2B F2A F2C 145(3) . . ?
F2B F2A B1 75.0(19) . . ?
F2C F2A B1 84.9(19) . . ?
F3B F3A B1 74.6(17) . . ?
F4B F4A F4C 82(2) . . ?
F4B F4A B1 67.5(16) . . ?
F4C F4A B1 69.2(14) . . ?
F1C F1B B1 74.7(16) . . ?
F2A F2B F2C 17.7(17) . . ?
F2A F2B B1 82.9(19) . . ?
F2C F2B B1 73.7(9) . . ?
F2A F2B F4C 141(2) . . ?
F2C F2B F4C 132.1(13) . . ?
B1 F2B F4C 58.9(8) . . ?
F3A F3B F3C 14.9(16) . . ?
F3A F3B B1 78.9(18) . . ?
F3C F3B B1 70.1(10) . . ?
F4A F4B F4C 52.3(17) . . ?
F4A F4B B1 85.0(18) . . ?
F4C F4B B1 71.6(13) . . ?
F4A F4B F3C 142(2) . . ?
F4C F4B F3C 116.6(19) . . ?
B1 F4B F3C 58.4(8) . . ?
F1B F1C B1 78.0(15) . . ?
F2A F2C F2B 17.5(17) . . ?
F2A F2C B1 73.5(18) . . ?
F2B F2C B1 64.1(9) . . ?
F3B F3C B1 66.1(10) . . ?
F3B F3C F4B 118.9(14) . . ?
B1 F3C F4B 53.9(8) . . ?
F4A F4C F4B 45.4(15) . . ?
F4A F4C B1 80.3(16) . . ?
F4B F4C B1 68.1(13) . . ?
F4A F4C F2B 135.6(19) . . ?
F4B F4C F2B 119.6(18) . . ?
B1 F4C F2B 58.2(7) . . ?
F5C B2 F6A 99.3(14) . . ?
F5C B2 F8B 85.3(14) . . ?
F6A B2 F8B 67.6(13) . . ?
F5C B2 F7B 124.0(16) . . ?
F6A B2 F7B 134.9(16) . . ?
F8B B2 F7B 122.8(13) . . ?
F5C B2 F7A 140.8(14) . . ?
F6A B2 F7A 112.6(16) . . ?
F8B B2 F7A 127.2(12) . . ?
F7B B2 F7A 23.3(9) . . ?
F5C B2 F7C 142.1(15) . . ?
F6A B2 F7C 100.9(16) . . ?
F8B B2 F7C 132.2(15) . . ?
F7B B2 F7C 37.0(12) . . ?
F7A B2 F7C 14.4(13) . . ?
F5C B2 F5B 29.4(10) . . ?
F6A B2 F5B 102.3(12) . . ?
F8B B2 F5B 113.6(13) . . ?
F7B B2 F5B 109.6(12) . . ?
F7A B2 F5B 117.3(11) . . ?
F7C B2 F5B 114.1(13) . . ?
F5C B2 F6C 113.4(14) . . ?
F6A B2 F6C 53.1(10) . . ?
F8B B2 F6C 30.8(10) . . ?
F7B B2 F6C 110.9(11) . . ?
F7A B2 F6C 104.1(11) . . ?
F7C B2 F6C 104.4(14) . . ?
F5B B2 F6C 138.1(12) . . ?
F5C B2 F8A 78.2(13) . . ?
F6A B2 F8A 107.7(13) . . ?
F8B B2 F8A 40.1(9) . . ?
F7B B2 F8A 94.0(13) . . ?
F7A B2 F8A 111.2(12) . . ?
F7C B2 F8A 124.5(13) . . ?
F5B B2 F8A 105.0(11) . . ?
F6C B2 F8A 62.4(11) . . ?
F5C B2 F5A 39.3(10) . . ?
F6A B2 F5A 118.8(12) . . ?
F8B B2 F5A 123.7(13) . . ?
F7B B2 F5A 92.4(11) . . ?
F7A B2 F5A 102.8(10) . . ?
F7C B2 F5A 102.8(12) . . ?
F5B B2 F5A 17.7(8) . . ?
F6C B2 F5A 152.7(12) . . ?
F8A B2 F5A 103.3(11) . . ?
F5C B2 F6B 100.8(12) . . ?
F6A B2 F6B 32.5(10) . . ?
F8B B2 F6B 100.0(13) . . ?
F7B B2 F6B 117.4(13) . . ?
F7A B2 F6B 94.8(12) . . ?
F7C B2 F6B 80.6(12) . . ?
F5B B2 F6B 87.9(8) . . ?
F6C B2 F6B 82.7(10) . . ?
F8A B2 F6B 140.1(12) . . ?
F5A B2 F6B 99.5(8) . . ?
F5C B2 F8C 83.7(14) . . ?
F6A B2 F8C 143.2(14) . . ?
F8B B2 F8C 76.2(12) . . ?
F7B B2 F8C 62.2(11) . . ?
F7A B2 F8C 84.0(12) . . ?
F7C B2 F8C 98.4(12) . . ?
F5B B2 F8C 97.9(11) . . ?
F6C B2 F8C 91.9(11) . . ?
F8A B2 F8C 36.6(8) . . ?
F5A B2 F8C 86.5(10) . . ?
F6B B2 F8C 174.0(9) . . ?
F5C F5A B2 56.3(13) . . ?
F6B F6A F6C 150(3) . . ?
F6B F6A B2 95(2) . . ?
F6C F6A B2 71.7(14) . . ?
F6B F6A F8B 153(2) . . ?
F6C F6A F8B 31.5(11) . . ?
B2 F6A F8B 57.7(12) . . ?
F7B F7A B2 71(3) . . ?
F8B F8A F8C 140(3) . . ?
F8B F8A B2 60.9(15) . . ?
F8C F8A B2 81.1(17) . . ?
F8B F8A F6C 24.1(15) . . ?
F8C F8A F6C 124(2) . . ?
B2 F8A F6C 58.5(10) . . ?
F8B F8A F5C 74.5(17) . . ?
F8C F8A F5C 87.5(16) . . ?
B2 F8A F5C 45.5(8) . . ?
F6C F8A F5C 88.8(13) . . ?
F5C F5B B2 64(2) . . ?
F6A F6B B2 52.3(15) . . ?
F7A F7B F7C 13(3) . . ?
F7A F7B B2 85(3) . . ?
F7C F7B B2 76(2) . . ?
F7A F7B F8C 146(3) . . ?
F7C F7B F8C 143(2) . . ?
B2 F7B F8C 68.8(12) . . ?
F6C F8B F8A 124(3) . . ?
F6C F8B B2 86(3) . . ?
F8A F8B B2 79.0(18) . . ?
F6C F8B F6A 59(2) . . ?
F8A F8B F6A 134(2) . . ?
B2 F8B F6A 54.7(11) . . ?
F6C F8B F5C 128(3) . . ?
F8A F8B F5C 73.3(17) . . ?
B2 F8B F5C 46.2(10) . . ?
F6A F8B F5C 73.9(13) . . ?
F5B F5C F5A 26.4(17) . . ?
F5B F5C B2 87(2) . . ?
F5A F5C B2 84.4(17) . . ?
F5B F5C F8A 136(3) . . ?
F5A F5C F8A 118(2) . . ?
B2 F5C F8A 56.3(11) . . ?
F5B F5C F8B 133(3) . . ?
F5A F5C F8B 132(2) . . ?
B2 F5C F8B 48.5(10) . . ?
F8A F5C F8B 32.3(8) . . ?
F8B F6C F6A 89(3) . . ?
F8B F6C B2 63(2) . . ?
F6A F6C B2 55.2(11) . . ?
F8B F6C F8A 32(2) . . ?
F6A F6C F8A 106.8(16) . . ?
B2 F6C F8A 59.2(9) . . ?
F7B F7C B2 67(2) . . ?
F8A F8C F7B 105.0(19) . . ?
F8A F8C B2 62.3(15) . . ?
F7B F8C B2 49.0(9) . . ?

loop_
_geom_bond_atom_site_label_1
_geom_bond_atom_site_label_2
_geom_bond_distance
_geom_bond_site_symmetry_2
_geom_bond_publ_flag
Ru1 N4 2.062(4) . ?
Ru1 N2 2.063(4) . ?
Ru1 N5 2.072(4) . ?
Ru1 N1 2.074(4) . ?
Ru1 N6 2.075(3) . ?
Ru1 N3 2.077(3) . ?
N1 C1 1.347(6) . ?
N1 C5 1.358(6) . ?
N2 C10 1.330(6) . ?
N2 C6 1.357(6) . ?
N3 C11 1.343(5) . ?
N3 C15 1.348(6) . ?
N4 C20 1.347(5) . ?
N4 C16 1.355(5) . ?
N5 C21 1.347(5) . ?
N5 C24 1.347(5) . ?
N6 C25 1.340(6) . ?
N6 C26 1.343(5) . ?
N7 C24 1.323(6) . ?
N7 C23 1.345(6) . ?
N8 C25 1.315(6) . ?
N8 C28 1.341(6) . ?
C1 C2 1.376(7) . ?
C2 C3 1.368(8) . ?
C3 C4 1.376(8) . ?
C4 C5 1.387(6) . ?
C5 C6 1.465(6) . ?
C6 C7 1.380(7) . ?
C7 C8 1.387(8) . ?
C8 C9 1.372(8) . ?
C9 C10 1.377(7) . ?
C11 C12 1.376(6) . ?
C12 C13 1.365(8) . ?
C13 C14 1.378(7) . ?
C14 C15 1.377(6) . ?
C15 C16 1.476(6) . ?
C16 C17 1.379(6) . ?
C17 C18 1.399(7) . ?
C18 C19 1.362(8) . ?
C19 C20 1.379(7) . ?
C21 C22 1.388(7) . ?
C22 C23 1.371(7) . ?
C22 C29 1.508(6) . ?
C24 C25 1.488(6) . ?
C28 C27 1.367(7) . ?
C27 C26 1.382(6) . ?
C27 C30 1.515(6) . ?
C31 C32 1.439(13) . ?
C32 N9 1.081(12) . ?
B1 F4B 1.333(14) . ?
B1 F2B 1.353(13) . ?
B1 F4C 1.363(14) . ?
B1 F1C 1.366(14) . ?
B1 F3B 1.367(13) . ?
B1 F1B 1.385(12) . ?
B1 F2A 1.390(11) . ?
B1 F3A 1.391(12) . ?
B1 F3C 1.406(15) . ?
B1 F1A 1.422(14) . ?
B1 F4A 1.438(12) . ?
B1 F2C 1.444(13) . ?
F2A F2B 0.526(14) . ?
F2A F2C 0.534(13) . ?
F3A F3B 0.633(15) . ?
F4A F4B 0.667(17) . ?
F4A F4C 0.741(17) . ?
F1B F1C 0.649(15) . ?
F2B F2C 1.011(15) . ?
F2B F4C 1.417(18) . ?
F3B F3C 1.036(17) . ?
F4B F4C 0.929(19) . ?
F4B F3C 1.527(19) . ?
B2 F5C 1.242(19) . ?
B2 F6A 1.244(19) . ?
B2 F8B 1.289(19) . ?
B2 F7B 1.309(19) . ?
B2 F7A 1.377(18) . ?
B2 F7C 1.38(2) . ?
B2 F5B 1.383(15) . ?
B2 F6C 1.437(19) . ?
B2 F8A 1.448(18) . ?
B2 F5A 1.486(15) . ?
B2 F6B 1.565(16) . ?
B2 F8C 1.62(2) . ?
F5A F5C 0.95(2) . ?
F6A F6B 0.844(19) . ?
F6A F6C 1.21(2) . ?
F6A F8B 1.41(3) . ?
F7A F7B 0.55(2) . ?
F8A F8B 0.95(2) . ?
F8A F8C 0.98(2) . ?
F8A F6C 1.49(2) . ?
F8A F5C 1.70(2) . ?
F5B F5C 0.68(2) . ?
F7B F7C 0.85(3) . ?
F7B F8C 1.53(2) . ?
F8B F6C 0.74(2) . ?
F8B F5C 1.71(3) . ?

loop_
_geom_torsion_atom_site_label_1
_geom_torsion_atom_site_label_2
_geom_torsion_atom_site_label_3
_geom_torsion_atom_site_label_4
_geom_torsion
_geom_torsion_site_symmetry_1
_geom_torsion_site_symmetry_2
_geom_torsion_site_symmetry_3
_geom_torsion_site_symmetry_4
_geom_torsion_publ_flag
N4 Ru1 N1 C1 145.8(12) . . . . ?
N2 Ru1 N1 C1 -179.1(4) . . . . ?
N5 Ru1 N1 C1 -3.5(4) . . . . ?
N6 Ru1 N1 C1 -81.8(4) . . . . ?
N3 Ru1 N1 C1 94.8(4) . . . . ?
N4 Ru1 N1 C5 -40.5(15) . . . . ?
N2 Ru1 N1 C5 -5.4(3) . . . . ?
N5 Ru1 N1 C5 170.2(3) . . . . ?
N6 Ru1 N1 C5 91.9(3) . . . . ?
N3 Ru1 N1 C5 -91.5(3) . . . . ?
N4 Ru1 N2 C10 1.4(4) . . . . ?
N5 Ru1 N2 C10 148.3(9) . . . . ?
N1 Ru1 N2 C10 -175.4(4) . . . . ?
N6 Ru1 N2 C10 99.8(4) . . . . ?
N3 Ru1 N2 C10 -76.6(4) . . . . ?
N4 Ru1 N2 C6 178.0(3) . . . . ?
N5 Ru1 N2 C6 -35.1(11) . . . . ?
N1 Ru1 N2 C6 1.2(3) . . . . ?
N6 Ru1 N2 C6 -83.6(3) . . . . ?
N3 Ru1 N2 C6 100.0(3) . . . . ?
N4 Ru1 N3 C11 -176.3(4) . . . . ?
N2 Ru1 N3 C11 -78.8(4) . . . . ?
N5 Ru1 N3 C11 95.9(4) . . . . ?
N1 Ru1 N3 C11 -0.7(4) . . . . ?
N6 Ru1 N3 C11 141.5(13) . . . . ?
N4 Ru1 N3 C15 -0.5(3) . . . . ?
N2 Ru1 N3 C15 97.0(3) . . . . ?
N5 Ru1 N3 C15 -88.2(3) . . . . ?
N1 Ru1 N3 C15 175.1(3) . . . . ?
N6 Ru1 N3 C15 -42.7(16) . . . . ?
N2 Ru1 N4 C20 94.0(4) . . . . ?
N5 Ru1 N4 C20 -81.9(4) . . . . ?
N1 Ru1 N4 C20 128.6(13) . . . . ?
N6 Ru1 N4 C20 -3.3(4) . . . . ?
N3 Ru1 N4 C20 -179.6(4) . . . . ?
N2 Ru1 N4 C16 -88.7(3) . . . . ?
N5 Ru1 N4 C16 95.3(3) . . . . ?
N1 Ru1 N4 C16 -54.2(15) . . . . ?
N6 Ru1 N4 C16 173.9(3) . . . . ?
N3 Ru1 N4 C16 -2.4(3) . . . . ?
N4 Ru1 N5 C21 -80.4(4) . . . . ?
N2 Ru1 N5 C21 132.5(9) . . . . ?
N1 Ru1 N5 C21 96.8(4) . . . . ?
N6 Ru1 N5 C21 -178.2(4) . . . . ?
N3 Ru1 N5 C21 -2.2(4) . . . . ?
N4 Ru1 N5 C24 102.8(3) . . . . ?
N2 Ru1 N5 C24 -44.3(11) . . . . ?
N1 Ru1 N5 C24 -80.0(3) . . . . ?
N6 Ru1 N5 C24 5.0(3) . . . . ?
N3 Ru1 N5 C24 -179.0(3) . . . . ?
N4 Ru1 N6 C25 -91.5(3) . . . . ?
N2 Ru1 N6 C25 170.6(3) . . . . ?
N5 Ru1 N6 C25 -3.7(3) . . . . ?
N1 Ru1 N6 C25 92.7(3) . . . . ?
N3 Ru1 N6 C25 -49.9(16) . . . . ?
N4 Ru1 N6 C26 92.2(4) . . . . ?
N2 Ru1 N6 C26 -5.6(4) . . . . ?
N5 Ru1 N6 C26 180.0(4) . . . . ?
N1 Ru1 N6 C26 -83.6(4) . . . . ?
N3 Ru1 N6 C26 133.8(14) . . . . ?
C5 N1 C1 C2 -0.4(7) . . . . ?
Ru1 N1 C1 C2 173.1(4) . . . . ?
N1 C1 C2 C3 -2.5(8) . . . . ?
C1 C2 C3 C4 3.3(9) . . . . ?
C2 C3 C4 C5 -1.4(8) . . . . ?
C1 N1 C5 C4 2.4(7) . . . . ?
Ru1 N1 C5 C4 -171.8(3) . . . . ?
C1 N1 C5 C6 -177.3(4) . . . . ?
Ru1 N1 C5 C6 8.5(5) . . . . ?
C3 C4 C5 N1 -1.5(7) . . . . ?
C3 C4 C5 C6 178.2(5) . . . . ?
C10 N2 C6 C7 0.9(6) . . . . ?
Ru1 N2 C6 C7 -175.9(3) . . . . ?
C10 N2 C6 C5 179.7(4) . . . . ?
Ru1 N2 C6 C5 2.8(5) . . . . ?
N1 C5 C6 N2 -7.4(6) . . . . ?
C4 C5 C6 N2 172.8(4) . . . . ?
N1 C5 C6 C7 171.3(4) . . . . ?
C4 C5 C6 C7 -8.5(7) . . . . ?
N2 C6 C7 C8 0.7(7) . . . . ?
C5 C6 C7 C8 -177.9(5) . . . . ?
C6 C7 C8 C9 -1.5(8) . . . . ?
C7 C8 C9 C10 0.7(8) . . . . ?
C6 N2 C10 C9 -1.8(7) . . . . ?
Ru1 N2 C10 C9 174.7(4) . . . . ?
C8 C9 C10 N2 1.1(8) . . . . ?
C15 N3 C11 C12 -1.4(7) . . . . ?
Ru1 N3 C11 C12 174.3(4) . . . . ?
N3 C11 C12 C13 0.6(8) . . . . ?
C11 C12 C13 C14 0.5(8) . . . . ?
C12 C13 C14 C15 -1.0(8) . . . . ?
C11 N3 C15 C14 0.9(7) . . . . ?
Ru1 N3 C15 C14 -175.2(4) . . . . ?
C11 N3 C15 C16 179.1(4) . . . . ?
Ru1 N3 C15 C16 3.0(5) . . . . ?
C13 C14 C15 N3 0.2(7) . . . . ?
C13 C14 C15 C16 -177.8(5) . . . . ?
C20 N4 C16 C17 1.3(7) . . . . ?
Ru1 N4 C16 C17 -176.1(4) . . . . ?
C20 N4 C16 C15 -177.9(4) . . . . ?
Ru1 N4 C16 C15 4.6(5) . . . . ?
N3 C15 C16 N4 -5.0(6) . . . . ?
C14 C15 C16 N4 173.1(4) . . . . ?
N3 C15 C16 C17 175.7(4) . . . . ?
C14 C15 C16 C17 -6.1(7) . . . . ?
N4 C16 C17 C18 -1.6(8) . . . . ?
C15 C16 C17 C18 177.6(5) . . . . ?
C16 C17 C18 C19 0.3(8) . . . . ?
C17 C18 C19 C20 1.2(9) . . . . ?
C16 N4 C20 C19 0.2(7) . . . . ?
Ru1 N4 C20 C19 177.3(4) . . . . ?
C18 C19 C20 N4 -1.5(8) . . . . ?
C24 N5 C21 C22 2.3(7) . . . . ?
Ru1 N5 C21 C22 -174.4(3) . . . . ?
N5 C21 C22 C23 -0.8(7) . . . . ?
N5 C21 C22 C29 179.2(4) . . . . ?
C24 N7 C23 C22 1.0(9) . . . . ?
C21 C22 C23 N7 -0.9(8) . . . . ?
C29 C22 C23 N7 179.1(5) . . . . ?
C23 N7 C24 N5 0.7(8) . . . . ?
C23 N7 C24 C25 -179.0(5) . . . . ?
C21 N5 C24 N7 -2.4(7) . . . . ?
Ru1 N5 C24 N7 174.8(4) . . . . ?
C21 N5 C24 C25 177.4(4) . . . . ?
Ru1 N5 C24 C25 -5.5(5) . . . . ?
C28 N8 C25 N6 0.5(8) . . . . ?
C28 N8 C25 C24 -178.1(5) . . . . ?
C26 N6 C25 N8 0.1(7) . . . . ?
Ru1 N6 C25 N8 -176.7(4) . . . . ?
C26 N6 C25 C24 178.7(4) . . . . ?
Ru1 N6 C25 C24 2.0(5) . . . . ?
N7 C24 C25 N8 0.8(7) . . . . ?
N5 C24 C25 N8 -178.9(4) . . . . ?
N7 C24 C25 N6 -177.9(5) . . . . ?
N5 C24 C25 N6 2.3(6) . . . . ?
C25 N8 C28 C27 -0.2(9) . . . . ?
N8 C28 C27 C26 -0.7(8) . . . . ?
N8 C28 C27 C30 179.0(5) . . . . ?
C25 N6 C26 C27 -1.0(7) . . . . ?
Ru1 N6 C26 C27 175.2(3) . . . . ?
C28 C27 C26 N6 1.3(7) . . . . ?
C30 C27 C26 N6 -178.4(4) . . . . ?
F4B B1 F2A F2B -12(2) . . . . ?
F4C B1 F2A F2B 7(2) . . . . ?
F1C B1 F2A F2B 139(2) . . . . ?
F3B B1 F2A F2B -134(2) . . . . ?
F1B B1 F2A F2B 109(2) . . . . ?
F3A B1 F2A F2B -112(2) . . . . ?
F3C B1 F2A F2B -91(2) . . . . ?
F1A B1 F2A F2B 124(2) . . . . ?
F4A B1 F2A F2B 18(2) . . . . ?
F2C B1 F2A F2B -151(3) . . . . ?
F4B B1 F2A F2C 139(2) . . . . ?
F2B B1 F2A F2C 151(3) . . . . ?
F4C B1 F2A F2C 158(2) . . . . ?
F1C B1 F2A F2C -70(2) . . . . ?
F3B B1 F2A F2C 16(2) . . . . ?
F1B B1 F2A F2C -100(2) . . . . ?
F3A B1 F2A F2C 39(2) . . . . ?
F3C B1 F2A F2C 60(2) . . . . ?
F1A B1 F2A F2C -85(2) . . . . ?
F4A B1 F2A F2C 169(2) . . . . ?
F4B B1 F3A F3B -179.4(19) . . . . ?
F2B B1 F3A F3B -82(2) . . . . ?
F4C B1 F3A F3B -156.8(18) . . . . ?
F1C B1 F3A F3B 61.5(19) . . . . ?
F1B B1 F3A F3B 79.1(19) . . . . ?
F2A B1 F3A F3B -58(2) . . . . ?
F3C B1 F3A F3B -152(4) . . . . ?
F1A B1 F3A F3B 58.1(19) . . . . ?
F4A B1 F3A F3B 170.8(17) . . . . ?
F2C B1 F3A F3B -44.3(19) . . . . ?
F2B B1 F4A F4B -105(2) . . . . ?
F4C B1 F4A F4B -90(2) . . . . ?
F1C B1 F4A F4B 123(2) . . . . ?
F3B B1 F4A F4B 27(3) . . . . ?
F1B B1 F4A F4B 137(2) . . . . ?
F2A B1 F4A F4B -112(2) . . . . ?
F3A B1 F4A F4B 22(2) . . . . ?
F3C B1 F4A F4B 10(2) . . . . ?
F1A B1 F4A F4B 143(2) . . . . ?
F2C B1 F4A F4B -106(2) . . . . ?
F4B B1 F4A F4C 90(2) . . . . ?
F2B B1 F4A F4C -15(2) . . . . ?
F1C B1 F4A F4C -146.3(19) . . . . ?
F3B B1 F4A F4C 118(2) . . . . ?
F1B B1 F4A F4C -132(2) . . . . ?
F2A B1 F4A F4C -21(2) . . . . ?
F3A B1 F4A F4C 112(2) . . . . ?
F3C B1 F4A F4C 101(2) . . . . ?
F1A B1 F4A F4C -127(2) . . . . ?
F2C B1 F4A F4C -16(2) . . . . ?
F4B B1 F1B F1C -131(2) . . . . ?
F2B B1 F1B F1C 122(2) . . . . ?
F4C B1 F1B F1C -172(2) . . . . ?
F3B B1 F1B F1C -13(2) . . . . ?
F2A B1 F1B F1C 98(2) . . . . ?
F3A B1 F1B F1C -41(2) . . . . ?
F3C B1 F1B F1C -59(2) . . . . ?
F1A B1 F1B F1C 48(2) . . . . ?
F4A B1 F1B F1C -150(2) . . . . ?
F2C B1 F1B F1C 74(2) . . . . ?
B1 F2A F2B F2C 57(5) . . . . ?
F2C F2A F2B B1 -57(5) . . . . ?
F2C F2A F2B F4C -69(7) . . . . ?
B1 F2A F2B F4C -11(3) . . . . ?
F4B B1 F2B F2A 170(2) . . . . ?
F4C B1 F2B F2A -172(2) . . . . ?
F1C B1 F2B F2A -51(2) . . . . ?
F3B B1 F2B F2A 51(2) . . . . ?
F1B B1 F2B F2A -81(2) . . . . ?
F3A B1 F2B F2A 81(2) . . . . ?
F3C B1 F2B F2A 100(2) . . . . ?
F1A B1 F2B F2A -61(2) . . . . ?
F4A B1 F2B F2A -164(2) . . . . ?
F2C B1 F2B F2A 15.5(18) . . . . ?
F4B B1 F2B F2C 154.1(12) . . . . ?
F4C B1 F2B F2C 172.6(14) . . . . ?
F1C B1 F2B F2C -66.1(14) . . . . ?
F3B B1 F2B F2C 35.7(13) . . . . ?
F1B B1 F2B F2C -96.2(11) . . . . ?
F2A B1 F2B F2C -15.5(18) . . . . ?
F3A B1 F2B F2C 65.2(14) . . . . ?
F3C B1 F2B F2C 84.6(13) . . . . ?
F1A B1 F2B F2C -76.7(12) . . . . ?
F4A B1 F2B F2C -179.0(11) . . . . ?
F4B B1 F2B F4C -18.5(13) . . . . ?
F1C B1 F2B F4C 121.3(14) . . . . ?
F3B B1 F2B F4C -136.9(12) . . . . ?
F1B B1 F2B F4C 91.2(11) . . . . ?
F2A B1 F2B F4C 172(2) . . . . ?
F3A B1 F2B F4C -107.4(13) . . . . ?
F3C B1 F2B F4C -88.0(12) . . . . ?
F1A B1 F2B F4C 110.7(12) . . . . ?
F4A B1 F2B F4C 8.3(11) . . . . ?
F2C B1 F2B F4C -172.6(14) . . . . ?
B1 F3A F3B F3C 52(7) . . . . ?
F4B B1 F3B F3A 1(2) . . . . ?
F2B B1 F3B F3A 112.3(18) . . . . ?
F4C B1 F3B F3A 34(3) . . . . ?
F1C B1 F3B F3A -118.0(19) . . . . ?
F1B B1 F3B F3A -111.9(18) . . . . ?
F2A B1 F3B F3A 129.7(18) . . . . ?
F3C B1 F3B F3A 12.4(18) . . . . ?
F1A B1 F3B F3A -128.7(18) . . . . ?
F4A B1 F3B F3A -12(2) . . . . ?
F2C B1 F3B F3A 135.8(19) . . . . ?
F4B B1 F3B F3C -11.8(14) . . . . ?
F2B B1 F3B F3C 99.9(13) . . . . ?
F4C B1 F3B F3C 22(2) . . . . ?
F1C B1 F3B F3C -130.5(13) . . . . ?
F1B B1 F3B F3C -124.3(12) . . . . ?
F2A B1 F3B F3C 117.3(12) . . . . ?
F3A B1 F3B F3C -12.4(18) . . . . ?
F1A B1 F3B F3C -141.1(12) . . . . ?
F4A B1 F3B F3C -24.9(16) . . . . ?
F2C B1 F3B F3C 123.3(12) . . . . ?
B1 F4A F4B F4C 70.5(15) . . . . ?
F4C F4A F4B B1 -70.5(15) . . . . ?
F4C F4A F4B F3C -86(4) . . . . ?
B1 F4A F4B F3C -16(3) . . . . ?
F2B B1 F4B F4A 78(2) . . . . ?
F4C B1 F4B F4A 51.8(17) . . . . ?
F1C B1 F4B F4A -67(2) . . . . ?
F3B B1 F4B F4A -160(2) . . . . ?
F1B B1 F4B F4A -44(2) . . . . ?
F2A B1 F4B F4A 82(2) . . . . ?
F3A B1 F4B F4A -160(2) . . . . ?
F3C B1 F4B F4A -169(2) . . . . ?
F1A B1 F4B F4A -44(2) . . . . ?
F2C B1 F4B F4A 102(2) . . . . ?
F2B B1 F4B F4C 25.9(19) . . . . ?
F1C B1 F4B F4C -118.8(18) . . . . ?
F3B B1 F4B F4C 148.2(17) . . . . ?
F1B B1 F4B F4C -95.4(18) . . . . ?
F2A B1 F4B F4C 30(2) . . . . ?
F3A B1 F4B F4C 148.5(18) . . . . ?
F3C B1 F4B F4C 139(2) . . . . ?
F1A B1 F4B F4C -95.7(19) . . . . ?
F4A B1 F4B F4C -51.8(17) . . . . ?
F2C B1 F4B F4C 51(2) . . . . ?
F2B B1 F4B F3C -113.5(10) . . . . ?
F4C B1 F4B F3C -139(2) . . . . ?
F1C B1 F4B F3C 101.8(11) . . . . ?
F3B B1 F4B F3C 8.8(10) . . . . ?
F1B B1 F4B F3C 125.2(10) . . . . ?
F2A B1 F4B F3C -109.0(11) . . . . ?
F3A B1 F4B F3C 9.1(9) . . . . ?
F1A B1 F4B F3C 124.9(11) . . . . ?
F4A B1 F4B F3C 169(2) . . . . ?
F2C B1 F4B F3C -88.8(14) . . . . ?
F4B B1 F1C F1B 58(2) . . . . ?
F2B B1 F1C F1B -75(2) . . . . ?
F4C B1 F1C F1B 10(3) . . . . ?
F3B B1 F1C F1B 167(2) . . . . ?
F2A B1 F1C F1B -94(2) . . . . ?
F3A B1 F1C F1B 144(2) . . . . ?
F3C B1 F1C F1B 133(2) . . . . ?
F1A B1 F1C F1B -45(2) . . . . ?
F4A B1 F1C F1B 31(2) . . . . ?
F2C B1 F1C F1B -115(2) . . . . ?
B1 F2A F2C F2B -55(5) . . . . ?
F2B F2A F2C B1 55(5) . . . . ?
B1 F2B F2C F2A 119(6) . . . . ?
F4C F2B F2C F2A 128(6) . . . . ?
F2A F2B F2C B1 -119(6) . . . . ?
F4C F2B F2C B1 8.5(16) . . . . ?
F4B B1 F2C F2A -54(3) . . . . ?
F2B B1 F2C F2A -15.8(18) . . . . ?
F4C B1 F2C F2A -23(2) . . . . ?
F1C B1 F2C F2A 117(2) . . . . ?
F3B B1 F2C F2A -164(2) . . . . ?
F1B B1 F2C F2A 90(2) . . . . ?
F3A B1 F2C F2A -145(2) . . . . ?
F3C B1 F2C F2A -127(2) . . . . ?
F1A B1 F2C F2A 98(2) . . . . ?
F4A B1 F2C F2A -15(3) . . . . ?
F4B B1 F2C F2B -37.9(17) . . . . ?
F4C B1 F2C F2B -6.8(13) . . . . ?
F1C B1 F2C F2B 132.6(12) . . . . ?
F3B B1 F2C F2B -147.8(12) . . . . ?
F1B B1 F2C F2B 105.4(11) . . . . ?
F2A B1 F2C F2B 15.8(18) . . . . ?
F3A B1 F2C F2B -129.4(12) . . . . ?
F3C B1 F2C F2B -111.1(12) . . . . ?
F1A B1 F2C F2B 113.7(12) . . . . ?
F4A B1 F2C F2B 1.3(15) . . . . ?
F3A F3B F3C B1 -125(7) . . . . ?
F3A F3B F3C F4B -114(7) . . . . ?
B1 F3B F3C F4B 11.0(13) . . . . ?
F4B B1 F3C F3B 168.1(14) . . . . ?
F2B B1 F3C F3B -102.3(13) . . . . ?
F4C B1 F3C F3B -166.7(12) . . . . ?
F1C B1 F3C F3B 53.7(13) . . . . ?
F1B B1 F3C F3B 78.6(13) . . . . ?
F2A B1 F3C F3B -77.8(13) . . . . ?
F3A B1 F3C F3B 17(3) . . . . ?
F1A B1 F3C F3B 54.6(15) . . . . ?
F4A B1 F3C F3B 162.9(11) . . . . ?
F2C B1 F3C F3B -58.5(12) . . . . ?
F2B B1 F3C F4B 89.6(11) . . . . ?
F4C B1 F3C F4B 25.3(12) . . . . ?
F1C B1 F3C F4B -114.4(12) . . . . ?
F3B B1 F3C F4B -168.1(14) . . . . ?
F1B B1 F3C F4B -89.5(12) . . . . ?
F2A B1 F3C F4B 114.1(11) . . . . ?
F3A B1 F3C F4B -151(3) . . . . ?
F1A B1 F3C F4B -113.5(13) . . . . ?
F4A B1 F3C F4B -5.2(11) . . . . ?
F2C B1 F3C F4B 133.4(10) . . . . ?
F4A F4B F3C F3B 6(5) . . . . ?
F4C F4B F3C F3B -56(3) . . . . ?
B1 F4B F3C F3B -12.5(15) . . . . ?
F4A F4B F3C B1 18(4) . . . . ?
F4C F4B F3C B1 -43.7(18) . . . . ?
B1 F4A F4C F4B -68.7(17) . . . . ?
F4B F4A F4C B1 68.7(17) . . . . ?
F4B F4A F4C F2B 89(3) . . . . ?
B1 F4A F4C F2B 20(3) . . . . ?
B1 F4B F4C F4A 98(2) . . . . ?
F3C F4B F4C F4A 136(3) . . . . ?
F4A F4B F4C B1 -98(2) . . . . ?
F3C F4B F4C B1 38.3(14) . . . . ?
F4A F4B F4C F2B -126(3) . . . . ?
B1 F4B F4C F2B -28.3(17) . . . . ?
F3C F4B F4C F2B 10(3) . . . . ?
F4B B1 F4C F4A -45.6(15) . . . . ?
F2B B1 F4C F4A 163(2) . . . . ?
F1C B1 F4C F4A 44(2) . . . . ?
F3B B1 F4C F4A -98(2) . . . . ?
F1B B1 F4C F4A 49(2) . . . . ?
F2A B1 F4C F4A 160.4(19) . . . . ?
F3A B1 F4C F4A -82(2) . . . . ?
F3C B1 F4C F4A -83(2) . . . . ?
F1A B1 F4C F4A 63(2) . . . . ?
F2C B1 F4C F4A 168.5(18) . . . . ?
F2B B1 F4C F4B -151(2) . . . . ?
F1C B1 F4C F4B 90(2) . . . . ?
F3B B1 F4C F4B -53(2) . . . . ?
F1B B1 F4C F4B 94.4(18) . . . . ?
F2A B1 F4C F4B -154.0(18) . . . . ?
F3A B1 F4C F4B -36(2) . . . . ?
F3C B1 F4C F4B -37.6(18) . . . . ?
F1A B1 F4C F4B 108.1(18) . . . . ?
F4A B1 F4C F4B 45.6(15) . . . . ?
F2C B1 F4C F4B -145.9(17) . . . . ?
F4B B1 F4C F2B 151(2) . . . . ?
F1C B1 F4C F2B -119.2(13) . . . . ?
F3B B1 F4C F2B 98.4(16) . . . . ?
F1B B1 F4C F2B -114.6(10) . . . . ?
F2A B1 F4C F2B -3.1(9) . . . . ?
F3A B1 F4C F2B 114.9(11) . . . . ?
F3C B1 F4C F2B 113.4(10) . . . . ?
F1A B1 F4C F2B -100.9(11) . . . . ?
F4A B1 F4C F2B -163(2) . . . . ?
F2C B1 F4C F2B 5.1(10) . . . . ?
F2A F2B F4C F4A -11(6) . . . . ?
F2C F2B F4C F4A -33(4) . . . . ?
B1 F2B F4C F4A -24(3) . . . . ?
F2A F2B F4C F4B 44(5) . . . . ?
F2C F2B F4C F4B 22(3) . . . . ?
B1 F2B F4C F4B 31(2) . . . . ?
F2A F2B F4C B1 13(4) . . . . ?
F2C F2B F4C B1 -9.6(18) . . . . ?
F6A B2 F5A F5C -68(2) . . . . ?
F8B B2 F5A F5C 14(3) . . . . ?
F7B B2 F5A F5C 146(2) . . . . ?
F7A B2 F5A F5C 167(2) . . . . ?
F7C B2 F5A F5C -178(2) . . . . ?
F5B B2 F5A F5C -46(3) . . . . ?
F6C B2 F5A F5C -3(3) . . . . ?
F8A B2 F5A F5C 52(2) . . . . ?
F6B B2 F5A F5C -95(2) . . . . ?
F8C B2 F5A F5C 84(2) . . . . ?
F5C B2 F6A F6B -95(2) . . . . ?
F8B B2 F6A F6B -176(2) . . . . ?
F7B B2 F6A F6B 69(3) . . . . ?
F7A B2 F6A F6B 61(2) . . . . ?
F7C B2 F6A F6B 52(2) . . . . ?
F5B B2 F6A F6B -65.7(19) . . . . ?
F6C B2 F6A F6B 152(2) . . . . ?
F8A B2 F6A F6B -176.0(15) . . . . ?
F5A B2 F6A F6B -59(2) . . . . ?
F8C B2 F6A F6B 172.6(16) . . . . ?
F5C B2 F6A F6C 112.4(16) . . . . ?
F8B B2 F6A F6C 31.5(13) . . . . ?
F7B B2 F6A F6C -83(2) . . . . ?
F7A B2 F6A F6C -91.0(15) . . . . ?
F7C B2 F6A F6C -99.9(16) . . . . ?
F5B B2 F6A F6C 142.2(15) . . . . ?
F8A B2 F6A F6C 31.9(16) . . . . ?
F5A B2 F6A F6C 148.8(15) . . . . ?
F6B B2 F6A F6C -152(2) . . . . ?
F8C B2 F6A F6C 20(3) . . . . ?
F5C B2 F6A F8B 80.9(15) . . . . ?
F7B B2 F6A F8B -114.6(19) . . . . ?
F7A B2 F6A F8B -122.5(14) . . . . ?
F7C B2 F6A F8B -131.4(15) . . . . ?
F5B B2 F6A F8B 110.7(14) . . . . ?
F6C B2 F6A F8B -31.5(13) . . . . ?
F8A B2 F6A F8B 0.4(14) . . . . ?
F5A B2 F6A F8B 117.3(16) . . . . ?
F6B B2 F6A F8B 176(2) . . . . ?
F8C B2 F6A F8B -11(2) . . . . ?
F5C B2 F7A F7B -53(4) . . . . ?
F6A B2 F7A F7B 166(3) . . . . ?
F8B B2 F7A F7B 87(3) . . . . ?
F7C B2 F7A F7B -157(7) . . . . ?
F5B B2 F7A F7B -76(3) . . . . ?
F6C B2 F7A F7B 110(3) . . . . ?
F8A B2 F7A F7B 45(3) . . . . ?
F5A B2 F7A F7B -65(3) . . . . ?
F6B B2 F7A F7B -166(3) . . . . ?
F8C B2 F7A F7B 20(3) . . . . ?
F5C B2 F8A F8B -97(2) . . . . ?
F6A B2 F8A F8B -1(2) . . . . ?
F7B B2 F8A F8B 139.3(19) . . . . ?
F7A B2 F8A F8B 123.1(19) . . . . ?
F7C B2 F8A F8B 117(2) . . . . ?
F5B B2 F8A F8B -109.1(18) . . . . ?
F6C B2 F8A F8B 27.8(17) . . . . ?
F5A B2 F8A F8B -127.2(17) . . . . ?
F6B B2 F8A F8B -4(2) . . . . ?
F8C B2 F8A F8B 168(3) . . . . ?
F5C B2 F8A F8C 95.3(17) . . . . ?
F6A B2 F8A F8C -168.5(16) . . . . ?
F8B B2 F8A F8C -168(3) . . . . ?
F7B B2 F8A F8C -28.6(16) . . . . ?
F7A B2 F8A F8C -44.8(18) . . . . ?
F7C B2 F8A F8C -51(2) . . . . ?
F5B B2 F8A F8C 83.0(16) . . . . ?
F6C B2 F8A F8C -140.1(18) . . . . ?
F5A B2 F8A F8C 64.9(16) . . . . ?
F6B B2 F8A F8C -171.9(15) . . . . ?
F5C B2 F8A F6C -124.6(15) . . . . ?
F6A B2 F8A F6C -28.5(14) . . . . ?
F8B B2 F8A F6C -27.8(17) . . . . ?
F7B B2 F8A F6C 111.5(13) . . . . ?
F7A B2 F8A F6C 95.3(14) . . . . ?
F7C B2 F8A F6C 88.9(18) . . . . ?
F5B B2 F8A F6C -136.9(13) . . . . ?
F5A B2 F8A F6C -155.0(12) . . . . ?
F6B B2 F8A F6C -31.8(16) . . . . ?
F8C B2 F8A F6C 140.1(18) . . . . ?
F6A B2 F8A F5C 96.1(14) . . . . ?
F8B B2 F8A F5C 97(2) . . . . ?
F7B B2 F8A F5C -123.9(16) . . . . ?
F7A B2 F8A F5C -140.1(17) . . . . ?
F7C B2 F8A F5C -147(2) . . . . ?
F5B B2 F8A F5C -12.3(14) . . . . ?
F6C B2 F8A F5C 124.6(15) . . . . ?
F5A B2 F8A F5C -30.5(12) . . . . ?
F6B B2 F8A F5C 92.8(16) . . . . ?
F8C B2 F8A F5C -95.3(17) . . . . ?
F6A B2 F5B F5C -87(3) . . . . ?
F8B B2 F5B F5C -16(3) . . . . ?
F7B B2 F5B F5C 125(3) . . . . ?
F7A B2 F5B F5C 149(3) . . . . ?
F7C B2 F5B F5C 165(3) . . . . ?
F6C B2 F5B F5C -40(3) . . . . ?
F8A B2 F5B F5C 25(3) . . . . ?
F5A B2 F5B F5C 112(4) . . . . ?
F6B B2 F5B F5C -116(3) . . . . ?
F8C B2 F5B F5C 62(3) . . . . ?
F6C F6A F6B B2 62(4) . . . . ?
F8B F6A F6B B2 -7(4) . . . . ?
F5C B2 F6B F6A 90(2) . . . . ?
F8B B2 F6B F6A 3(2) . . . . ?
F7B B2 F6B F6A -132(2) . . . . ?
F7A B2 F6B F6A -126(2) . . . . ?
F7C B2 F6B F6A -128(2) . . . . ?
F5B B2 F6B F6A 117(2) . . . . ?
F6C B2 F6B F6A -22(2) . . . . ?
F8A B2 F6B F6A 6(2) . . . . ?
F5A B2 F6B F6A 130(2) . . . . ?
F8C B2 F6B F6A -47(11) . . . . ?
B2 F7A F7B F7C 44(13) . . . . ?
B2 F7A F7B F8C -40(5) . . . . ?
F5C B2 F7B F7A 143(3) . . . . ?
F6A B2 F7B F7A -19(4) . . . . ?
F8B B2 F7B F7A -109(3) . . . . ?
F7C B2 F7B F7A 9(3) . . . . ?
F5B B2 F7B F7A 114(3) . . . . ?
F6C B2 F7B F7A -77(3) . . . . ?
F8A B2 F7B F7A -139(3) . . . . ?
F5A B2 F7B F7A 118(3) . . . . ?
F6B B2 F7B F7A 16(3) . . . . ?
F8C B2 F7B F7A -158(3) . . . . ?
F5C B2 F7B F7C 133(2) . . . . ?
F6A B2 F7B F7C -28(3) . . . . ?
F8B B2 F7B F7C -118(2) . . . . ?
F7A B2 F7B F7C -9(3) . . . . ?
F5B B2 F7B F7C 104(2) . . . . ?
F6C B2 F7B F7C -86(2) . . . . ?
F8A B2 F7B F7C -148.2(19) . . . . ?
F5A B2 F7B F7C 108(2) . . . . ?
F6B B2 F7B F7C 6(2) . . . . ?
F8C B2 F7B F7C -167(2) . . . . ?
F5C B2 F7B F8C -59.7(18) . . . . ?
F6A B2 F7B F8C 138.9(19) . . . . ?
F8B B2 F7B F8C 48.7(18) . . . . ?
F7A B2 F7B F8C 158(3) . . . . ?
F7C B2 F7B F8C 167(2) . . . . ?
F5B B2 F7B F8C -88.7(13) . . . . ?
F6C B2 F7B F8C 80.7(14) . . . . ?
F8A B2 F7B F8C 18.8(10) . . . . ?
F5A B2 F7B F8C -84.7(11) . . . . ?
F6B B2 F7B F8C 173.2(11) . . . . ?
F8C F8A F8B F6C -58(6) . . . . ?
B2 F8A F8B F6C -77(4) . . . . ?
F5C F8A F8B F6C -125(4) . . . . ?
F8C F8A F8B B2 19(4) . . . . ?
F6C F8A F8B B2 77(4) . . . . ?
F5C F8A F8B B2 -47.3(9) . . . . ?
F8C F8A F8B F6A 20(6) . . . . ?
B2 F8A F8B F6A 1(2) . . . . ?
F6C F8A F8B F6A 78(4) . . . . ?
F5C F8A F8B F6A -47(3) . . . . ?
F8C F8A F8B F5C 66(4) . . . . ?
B2 F8A F8B F5C 47.3(9) . . . . ?
F6C F8A F8B F5C 125(4) . . . . ?
F5C B2 F8B F6C -157(3) . . . . ?
F6A B2 F8B F6C -55(2) . . . . ?
F7B B2 F8B F6C 75(3) . . . . ?
F7A B2 F8B F6C 47(3) . . . . ?
F7C B2 F8B F6C 30(4) . . . . ?
F5B B2 F8B F6C -149(2) . . . . ?
F8A B2 F8B F6C 126(3) . . . . ?
F5A B2 F8B F6C -165(2) . . . . ?
F6B B2 F8B F6C -57(3) . . . . ?
F8C B2 F8B F6C 119(3) . . . . ?
F5C B2 F8B F8A 77.3(19) . . . . ?
F6A B2 F8B F8A 179(2) . . . . ?
F7B B2 F8B F8A -51(2) . . . . ?
F7A B2 F8B F8A -79(2) . . . . ?
F7C B2 F8B F8A -96(2) . . . . ?
F5B B2 F8B F8A 85.3(18) . . . . ?
F6C B2 F8B F8A -126(3) . . . . ?
F5A B2 F8B F8A 69(2) . . . . ?
F6B B2 F8B F8A 177.4(15) . . . . ?
F8C B2 F8B F8A -7.4(15) . . . . ?
F5C B2 F8B F6A -102.1(15) . . . . ?
F7B B2 F8B F6A 130.0(19) . . . . ?
F7A B2 F8B F6A 102(2) . . . . ?
F7C B2 F8B F6A 84(2) . . . . ?
F5B B2 F8B F6A -94.1(14) . . . . ?
F6C B2 F8B F6A 55(2) . . . . ?
F8A B2 F8B F6A -179(2) . . . . ?
F5A B2 F8B F6A -110.6(16) . . . . ?
F6B B2 F8B F6A -1.9(12) . . . . ?
F8C B2 F8B F6A 173.3(13) . . . . ?
F6A B2 F8B F5C 102.1(15) . . . . ?
F7B B2 F8B F5C -128(2) . . . . ?
F7A B2 F8B F5C -156(2) . . . . ?
F7C B2 F8B F5C -174(3) . . . . ?
F5B B2 F8B F5C 8.0(14) . . . . ?
F6C B2 F8B F5C 157(3) . . . . ?
F8A B2 F8B F5C -77.3(19) . . . . ?
F5A B2 F8B F5C -8.6(16) . . . . ?
F6B B2 F8B F5C 100.1(12) . . . . ?
F8C B2 F8B F5C -84.7(13) . . . . ?
F6B F6A F8B F6C 116(6) . . . . ?
B2 F6A F8B F6C 109(3) . . . . ?
F6B F6A F8B F8A 7(7) . . . . ?
F6C F6A F8B F8A -110(4) . . . . ?
B2 F6A F8B F8A -1(3) . . . . ?
F6B F6A F8B B2 8(5) . . . . ?
F6C F6A F8B B2 -109(3) . . . . ?
F6B F6A F8B F5C -39(5) . . . . ?
F6C F6A F8B F5C -156(3) . . . . ?
B2 F6A F8B F5C -47.3(10) . . . . ?
B2 F5B F5C F5A -84(4) . . . . ?
B2 F5B F5C F8A -30(3) . . . . ?
B2 F5B F5C F8B 16(3) . . . . ?
B2 F5A F5C F5B 94(4) . . . . ?
B2 F5A F5C F8A -47.0(14) . . . . ?
B2 F5A F5C F8B -11(2) . . . . ?
F6A B2 F5C F5B 99(3) . . . . ?
F8B B2 F5C F5B 165(3) . . . . ?
F7B B2 F5C F5B -68(3) . . . . ?
F7A B2 F5C F5B -46(4) . . . . ?
F7C B2 F5C F5B -23(4) . . . . ?
F6C B2 F5C F5B 152(2) . . . . ?
F8A B2 F5C F5B -155(3) . . . . ?
F5A B2 F5C F5B -26.3(18) . . . . ?
F6B B2 F5C F5B 66(3) . . . . ?
F8C B2 F5C F5B -118(3) . . . . ?
F6A B2 F5C F5A 124.9(19) . . . . ?
F8B B2 F5C F5A -169(2) . . . . ?
F7B B2 F5C F5A -42(3) . . . . ?
F7A B2 F5C F5A -20(3) . . . . ?
F7C B2 F5C F5A 3(4) . . . . ?
F5B B2 F5C F5A 26.3(18) . . . . ?
F6C B2 F5C F5A 178.5(17) . . . . ?
F8A B2 F5C F5A -129(2) . . . . ?
F6B B2 F5C F5A 91.9(18) . . . . ?
F8C B2 F5C F5A -92.1(19) . . . . ?
F6A B2 F5C F8A -106.3(14) . . . . ?
F8B B2 F5C F8A -39.9(10) . . . . ?
F7B B2 F5C F8A 86.9(18) . . . . ?
F7A B2 F5C F8A 109(3) . . . . ?
F7C B2 F5C F8A 132(3) . . . . ?
F5B B2 F5C F8A 155(3) . . . . ?
F6C B2 F5C F8A -52.6(14) . . . . ?
F5A B2 F5C F8A 129(2) . . . . ?
F6B B2 F5C F8A -139.3(12) . . . . ?
F8C B2 F5C F8A 36.7(8) . . . . ?
F6A B2 F5C F8B -66.4(14) . . . . ?
F7B B2 F5C F8B 127(2) . . . . ?
F7A B2 F5C F8B 149(3) . . . . ?
F7C B2 F5C F8B 172(3) . . . . ?
F5B B2 F5C F8B -165(3) . . . . ?
F6C B2 F5C F8B -12.7(15) . . . . ?
F8A B2 F5C F8B 39.9(10) . . . . ?
F5A B2 F5C F8B 169(2) . . . . ?
F6B B2 F5C F8B -99.3(13) . . . . ?
F8C B2 F5C F8B 76.6(12) . . . . ?
F8B F8A F5C F5B 102(4) . . . . ?
F8C F8A F5C F5B -43(4) . . . . ?
B2 F8A F5C F5B 37(4) . . . . ?
F6C F8A F5C F5B 82(4) . . . . ?
F8B F8A F5C F5A 125(3) . . . . ?
F8C F8A F5C F5A -19(3) . . . . ?
B2 F8A F5C F5A 61(2) . . . . ?
F6C F8A F5C F5A 106(2) . . . . ?
F8B F8A F5C B2 64.2(18) . . . . ?
F8C F8A F5C B2 -79.9(18) . . . . ?
F6C F8A F5C B2 44.6(12) . . . . ?
F8C F8A F5C F8B -144(3) . . . . ?
B2 F8A F5C F8B -64.2(18) . . . . ?
F6C F8A F5C F8B -19.6(16) . . . . ?
F6C F8B F5C F5B 9(6) . . . . ?
F8A F8B F5C F5B -112(4) . . . . ?
B2 F8B F5C F5B -21(4) . . . . ?
F6A F8B F5C F5B 35(4) . . . . ?
F6C F8B F5C F5A 45(5) . . . . ?
F8A F8B F5C F5A -76(4) . . . . ?
B2 F8B F5C F5A 15(3) . . . . ?
F6A F8B F5C F5A 71(3) . . . . ?
F6C F8B F5C B2 30(3) . . . . ?
F8A F8B F5C B2 -91(2) . . . . ?
F6A F8B F5C B2 56.1(13) . . . . ?
F6C F8B F5C F8A 121(4) . . . . ?
B2 F8B F5C F8A 91(2) . . . . ?
F6A F8B F5C F8A 147(2) . . . . ?
F8A F8B F6C F6A 125(3) . . . . ?
B2 F8B F6C F6A 50.8(15) . . . . ?
F5C F8B F6C F6A 30(3) . . . . ?
F8A F8B F6C B2 74(3) . . . . ?
F6A F8B F6C B2 -50.8(15) . . . . ?
F5C F8B F6C B2 -21(2) . . . . ?
B2 F8B F6C F8A -74(3) . . . . ?
F6A F8B F6C F8A -125(3) . . . . ?
F5C F8B F6C F8A -95(4) . . . . ?
F6B F6A F6C F8B -125(5) . . . . ?
B2 F6A F6C F8B -58(2) . . . . ?
F6B F6A F6C B2 -68(5) . . . . ?
F8B F6A F6C B2 58(2) . . . . ?
F6B F6A F6C F8A -98(5) . . . . ?
B2 F6A F6C F8A -30.6(15) . . . . ?
F8B F6A F6C F8A 26.9(19) . . . . ?
F5C B2 F6C F8B 25(3) . . . . ?
F6A B2 F6C F8B 109(3) . . . . ?
F7B B2 F6C F8B -119(3) . . . . ?
F7A B2 F6C F8B -143(3) . . . . ?
F7C B2 F6C F8B -158(3) . . . . ?
F5B B2 F6C F8B 46(3) . . . . ?
F8A B2 F6C F8B -36(2) . . . . ?
F5A B2 F6C F8B 27(4) . . . . ?
F6B B2 F6C F8B 124(3) . . . . ?
F8C B2 F6C F8B -59(3) . . . . ?
F5C B2 F6C F6A -83.9(18) . . . . ?
F8B B2 F6C F6A -109(3) . . . . ?
F7B B2 F6C F6A 131.2(19) . . . . ?
F7A B2 F6C F6A 107.8(18) . . . . ?
F7C B2 F6C F6A 92.9(18) . . . . ?
F5B B2 F6C F6A -64(2) . . . . ?
F8A B2 F6C F6A -145.4(18) . . . . ?
F5A B2 F6C F6A -82(3) . . . . ?
F6B B2 F6C F6A 14.7(14) . . . . ?
F8C B2 F6C F6A -167.9(16) . . . . ?
F5C B2 F6C F8A 61.4(17) . . . . ?
F6A B2 F6C F8A 145.4(18) . . . . ?
F8B B2 F6C F8A 36(2) . . . . ?
F7B B2 F6C F8A -83.4(15) . . . . ?
F7A B2 F6C F8A -106.8(15) . . . . ?
F7C B2 F6C F8A -121.7(15) . . . . ?
F5B B2 F6C F8A 82(2) . . . . ?
F5A B2 F6C F8A 63(3) . . . . ?
F6B B2 F6C F8A 160.0(11) . . . . ?
F8C B2 F6C F8A -22.5(11) . . . . ?
F8C F8A F6C F8B 139(5) . . . . ?
B2 F8A F6C F8B 89(4) . . . . ?
F5C F8A F6C F8B 53(4) . . . . ?
F8B F8A F6C F6A -59(4) . . . . ?
F8C F8A F6C F6A 79(3) . . . . ?
B2 F8A F6C F6A 29.2(15) . . . . ?
F5C F8A F6C F6A -6.8(19) . . . . ?
F8B F8A F6C B2 -89(4) . . . . ?
F8C F8A F6C B2 50(2) . . . . ?
F5C F8A F6C B2 -36.0(9) . . . . ?
F7A F7B F7C B2 -134(14) . . . . ?
F8C F7B F7C B2 -20(3) . . . . ?
F5C B2 F7C F7B -79(3) . . . . ?
F6A B2 F7C F7B 160.1(19) . . . . ?
F8B B2 F7C F7B 91(3) . . . . ?
F7A B2 F7C F7B 15(5) . . . . ?
F5B B2 F7C F7B -91(2) . . . . ?
F6C B2 F7C F7B 105.7(19) . . . . ?
F8A B2 F7C F7B 40(2) . . . . ?
F5A B2 F7C F7B -76.7(19) . . . . ?
F6B B2 F7C F7B -174.4(19) . . . . ?
F8C B2 F7C F7B 11.6(19) . . . . ?
F8B F8A F8C F7B 8(4) . . . . ?
B2 F8A F8C F7B 24.9(13) . . . . ?
F6C F8A F8C F7B -17(3) . . . . ?
F5C F8A F8C F7B 70.2(15) . . . . ?
F8B F8A F8C B2 -17(3) . . . . ?
F6C F8A F8C B2 -41.5(17) . . . . ?
F5C F8A F8C B2 45.3(8) . . . . ?
F7A F7B F8C F8A 13(7) . . . . ?
F7C F7B F8C F8A -9(5) . . . . ?
B2 F7B F8C F8A -29.6(17) . . . . ?
F7A F7B F8C B2 43(6) . . . . ?
F7C F7B F8C B2 21(4) . . . . ?
F5C B2 F8C F8A -78.7(16) . . . . ?
F6A B2 F8C F8A 18(3) . . . . ?
F8B B2 F8C F8A 8.0(17) . . . . ?
F7B B2 F8C F8A 147.4(18) . . . . ?
F7A B2 F8C F8A 138.7(15) . . . . ?
F7C B2 F8C F8A 139.5(17) . . . . ?
F5B B2 F8C F8A -104.5(16) . . . . ?
F6C B2 F8C F8A 34.7(16) . . . . ?
F5A B2 F8C F8A -118.0(15) . . . . ?
F6B B2 F8C F8A 60(11) . . . . ?
F5C B2 F8C F7B 133.9(15) . . . . ?
F6A B2 F8C F7B -129(2) . . . . ?
F8B B2 F8C F7B -139.4(14) . . . . ?
F7A B2 F8C F7B -8.7(11) . . . . ?
F7C B2 F8C F7B -7.9(14) . . . . ?
F5B B2 F8C F7B 108.1(13) . . . . ?
F6C B2 F8C F7B -112.7(13) . . . . ?
F8A B2 F8C F7B -147.4(18) . . . . ?
F5A B2 F8C F7B 94.6(12) . . . . ?
F6B B2 F8C F7B -88(10) . . . . ?
